data_7063492
loop_
_publ_author_name
'L\'opez-Gast\'elum, Karla-Alejandra'
'Ch\'avez-Ur\'ias, Iv\'an-Fernando'
'L\'opez-Gonz\'alez, Luis E.'
'Garc\'ia, Juventino J.'
'Flores-Alamo, Marcos'
'Morales-Morales, David'
'Galindo, Jordi R.'
'Sugich-Miranda, Roc\'io'
'Medrano Valenzuela, Felipe'
'Vel\'azquez-Contreras, Enrique F.'
'Rocha-Alonzo, Fernando'

_publ_section_title
;
 Synthesis, structural analysis, DFT study, and catalytic performance of a
 glycine-Schiff base binuclear copper(ii) complex
;
_journal_issue 43
_journal_name_full 'New Journal of Chemistry'
_journal_page_first 18569
_journal_page_last 18579
_journal_paper_doi 10.1039/D4NJ03659J
_journal_volume 48
_journal_year 2024
_chemical_formula_sum 'C9 H10 Cu N2 O7'
_chemical_formula_weight 321.73
_space_group_IT_number 2
_space_group_name_Hall '-P 1'
_space_group_name_H-M_alt 'P -1'
_symmetry_cell_setting triclinic
_symmetry_Int_Tables_number 2
_symmetry_space_group_name_Hall '-P 1'
_symmetry_space_group_name_H-M 'P -1'
_atom_sites_solution_hydrogens mixed
_audit_conform_dict_location ftp://ftp.iucr.org/pub/cif_core.dic
_audit_conform_dict_name cif_core.dic
_audit_conform_dict_version 2.4.5
_audit_creation_date 2021-11-09T13:39:22-00:00
_audit_creation_method 'WinGX routine CIF_UPDATE'
_audit_update_record
;
2024-08-12 deposited with the CCDC.	2024-10-15 downloaded from the CCDC.
;
_cell_angle_alpha 97.507(12)
_cell_angle_beta 92.846(12)
_cell_angle_gamma 101.614(12)
_cell_formula_units_Z 2
_cell_length_a 5.1877(7)
_cell_length_b 9.1943(14)
_cell_length_c 12.1179(17)
_cell_measurement_reflns_used 1360
_cell_measurement_temperature 130(2)
_cell_measurement_theta_max 29.1738
_cell_measurement_theta_min 3.8242
_cell_volume 559.59(14)
_computing_cell_refinement
;
        CrysAlisPro, Agilent Technologies,
        Version 1.171.36.32 (release 02-08-2013 CrysAlis171 .NET)
        (compiled Aug  2 2013,16:46:58)
;
_computing_data_collection
;
        CrysAlisPro, Agilent Technologies,
        Version 1.171.36.32 (release 02-08-2013 CrysAlis171 .NET)
        (compiled Aug  2 2013,16:46:58)
;
_computing_data_reduction
;
        CrysAlisPro, Agilent Technologies,
        Version 1.171.36.32 (release 02-08-2013 CrysAlis171 .NET)
        (compiled Aug  2 2013,16:46:58)
;
_computing_molecular_graphics
;
          'Ortep-3 for Windows (Farrugia, 1997)'
      L. J. Farrugia, J. Appl. Crystallogr., 1997, 30, 565.
;
_computing_publication_material
;	
        L. J. Farrugia, WinGX and ORTEP for Windows: an update, 
	J. Appl. Cryst. 45 (2012)  849-854.   
;
_computing_structure_refinement
;
      'SHELXS-2018 (Sheldrick, 2015)'
      Sheldrick, G. M. (2015). Acta Cryst. C71, 3--8.
;
_computing_structure_solution
;
      'SHELXS-2018 (Sheldrick, 2015)'
      Sheldrick, G. M. (2015). Acta Cryst. A71, 3--8.
;
_diffrn_ambient_temperature 130(2)
_diffrn_detector_area_resol_mean 10.4685
_diffrn_measured_fraction_theta_full 0.998
_diffrn_measured_fraction_theta_max 0.857
_diffrn_measurement_device_type 'Xcalibur, Atlas, Gemini'
_diffrn_measurement_method '\w scans'
_diffrn_orient_matrix_UB_11 0.0132089
_diffrn_orient_matrix_UB_12 0.0418587
_diffrn_orient_matrix_UB_13 0.0543476
_diffrn_orient_matrix_UB_21 0.0271414
_diffrn_orient_matrix_UB_22 0.0676953
_diffrn_orient_matrix_UB_23 -0.0235477
_diffrn_orient_matrix_UB_31 -0.1368636
_diffrn_orient_matrix_UB_32 0.000474
_diffrn_orient_matrix_UB_33 -0.004156
_diffrn_radiation_monochromator graphite
_diffrn_radiation_type MoK\a
_diffrn_radiation_wavelength 0.71073
_diffrn_reflns_av_R_equivalents 0.0273
_diffrn_reflns_av_unetI/netI 0.0544
_diffrn_reflns_Laue_measured_fraction_full 0.998
_diffrn_reflns_Laue_measured_fraction_max 0.857
_diffrn_reflns_limit_h_max 6
_diffrn_reflns_limit_h_min -6
_diffrn_reflns_limit_k_max 12
_diffrn_reflns_limit_k_min -12
_diffrn_reflns_limit_l_max 14
_diffrn_reflns_limit_l_min -15
_diffrn_reflns_number 4121
_diffrn_reflns_point_group_measured_fraction_full 0.998
_diffrn_reflns_point_group_measured_fraction_max 0.857
_diffrn_reflns_theta_full 25.242
_diffrn_reflns_theta_max 29.103
_diffrn_reflns_theta_min 3.817
_exptl_absorpt_coefficient_mu 1.986
_exptl_absorpt_correction_T_max 0.794
_exptl_absorpt_correction_T_min 0.578
_exptl_absorpt_correction_type analytical
_exptl_absorpt_process_details
;
        CrysAlisPro, Agilent Technologies,
        Version 1.171.36.32 (release 02-08-2013 CrysAlis171 .NET)
        (compiled Aug  2 2013,16:46:58)
        Analytical numeric absorption correction using a multifaceted crystal
                        model based on expressions derived by R.C. Clark & J.S.
        (Clark, R. C. & Reid, J. S. (1995). Acta Cryst. A51, 887-897)
;
_exptl_crystal_colour 'dark green'
_exptl_crystal_density_diffrn 1.909
_exptl_crystal_description irregular
_exptl_crystal_F_000 326
_exptl_crystal_size_max 0.5
_exptl_crystal_size_mid 0.17
_exptl_crystal_size_min 0.12
_refine_diff_density_max 0.548
_refine_diff_density_min -0.781
_refine_diff_density_rms 0.101
_refine_ls_extinction_method none
_refine_ls_goodness_of_fit_ref 1.079
_refine_ls_hydrogen_treatment constr
_refine_ls_matrix_type full
_refine_ls_number_parameters 176
_refine_ls_number_reflns 2576
_refine_ls_number_restraints 0
_refine_ls_restrained_S_all 1.079
_refine_ls_R_factor_all 0.0508
_refine_ls_R_factor_gt 0.0398
_refine_ls_shift/su_max 0
_refine_ls_shift/su_mean 0
_refine_ls_structure_factor_coef Fsqd
_refine_ls_weighting_details 'w=1/[\s^2^(Fo^2^)+(0.0327P)^2^+0.2984P] where P=(Fo^2^+2Fc^2^)/3'
_refine_ls_weighting_scheme calc
_refine_ls_wR_factor_gt 0.0845
_refine_ls_wR_factor_ref 0.0934
_reflns_Friedel_coverage 0
_reflns_number_gt 2189
_reflns_number_total 2576
_reflns_threshold_expression 'I > 2\s(I)'
_cod_data_source_file d4nj03659j2.cif
_cod_data_source_block CCDC-snglyc
_cod_depositor_comments 'Adding full bibliography for 7063492.cif.'
_cod_original_cell_volume 559.58(14)
_cod_database_code 7063492
_shelx_estimated_absorpt_t_min 0.437
_shelx_estimated_absorpt_t_max 0.797

loop_
_symmetry_equiv_pos_as_xyz
'x, y, z'
'-x, -y, -z'

loop_
_atom_site_label
_atom_site_type_symbol
_atom_site_fract_x
_atom_site_fract_y
_atom_site_fract_z
_atom_site_U_iso_or_equiv
_atom_site_adp_type
_atom_site_occupancy
_atom_site_site_symmetry_order
_atom_site_calc_flag
_atom_site_refinement_flags_posn
_atom_site_refinement_flags_adp
_atom_site_refinement_flags_occupancy
_atom_site_disorder_assembly
_atom_site_disorder_group
C1 C 0.7789(6) 0.4197(3) 0.7290(3) 0.0172(6) Uani 1 1 d . . . . .
C2 C 1.0127(6) 0.5008(3) 0.6891(3) 0.0187(7) Uani 1 1 d . . . . .
H2 H 1.086418 0.59999 0.724391 0.022 Uiso 1 1 calc R U . . .
C3 C 1.1332(6) 0.4407(3) 0.6021(3) 0.0192(7) Uani 1 1 d . . . . .
H3 H 1.287914 0.497371 0.57735 0.023 Uiso 1 1 calc R U . . .
C4 C 1.0255(6) 0.2933(3) 0.5493(3) 0.0185(7) Uani 1 1 d . . . . .
C5 C 0.8077(6) 0.2083(3) 0.5877(3) 0.0191(7) Uani 1 1 d . . . . .
H5 H 0.740312 0.108504 0.552124 0.023 Uiso 1 1 calc R U . . .
C6 C 0.6849(6) 0.2663(3) 0.6776(3) 0.0170(6) Uani 1 1 d . . . . .
C7 C 0.4727(6) 0.1646(3) 0.7192(3) 0.0179(6) Uani 1 1 d . . . . .
H7 H 0.428599 0.063563 0.683299 0.021 Uiso 1 1 calc R U . . .
C8 C 0.1465(6) 0.0883(3) 0.8429(3) 0.0192(7) Uani 1 1 d . . . . .
H8A H 0.237421 0.028317 0.887798 0.023 Uiso 1 1 calc R U . . .
H8B H 0.040901 0.019571 0.779557 0.023 Uiso 1 1 calc R U . . .
C9 C -0.0332(6) 0.1640(3) 0.9142(3) 0.0172(6) Uani 1 1 d . . . . .
Cu Cu 0.36390(7) 0.40042(4) 0.87902(3) 0.01587(13) Uani 1 1 d . . . . .
N1 N 0.3413(5) 0.2016(3) 0.8007(2) 0.0152(5) Uani 1 1 d . . . . .
N2 N 1.1412(5) 0.2306(3) 0.4537(2) 0.0220(6) Uani 1 1 d . . . . .
O1 O 0.6670(4) 0.4864(2) 0.80721(18) 0.0184(5) Uani 1 1 d . . . . .
O2 O 1.3455(4) 0.3037(3) 0.4230(2) 0.0316(6) Uani 1 1 d . . . . .
O1W O 0.3562(4) 0.6029(2) 0.95214(18) 0.0171(5) Uani 1 1 d . . . . .
H1WA H 0.197443 0.608977 0.964649 0.026 Uiso 1 1 d R U . . .
H1WB H 0.401096 0.666683 0.907383 0.026 Uiso 1 1 d R U . . .
O3 O 1.0315(5) 0.1064(3) 0.4035(2) 0.0361(7) Uani 1 1 d . . . . .
O2W O 0.5170(5) -0.1879(2) 0.8238(2) 0.0296(6) Uani 1 1 d G . . . .
H2WA H 0.606981 -0.219886 0.772807 0.044 Uiso 1 1 d G U . . .
H2WB H 0.612725 -0.113236 0.865733 0.044 Uiso 1 1 d G U . . .
O4 O 0.0420(4) 0.3082(2) 0.94339(18) 0.0182(5) Uani 1 1 d . . . . .
O5 O -0.2364(4) 0.0890(2) 0.94240(19) 0.0211(5) Uani 1 1 d . . . . .

loop_
_atom_site_aniso_label
_atom_site_aniso_U_11
_atom_site_aniso_U_22
_atom_site_aniso_U_33
_atom_site_aniso_U_23
_atom_site_aniso_U_13
_atom_site_aniso_U_12
C1 0.0165(14) 0.0211(15) 0.0130(16) 0.0003(12) 0.0001(12) 0.0034(13)
C2 0.0216(15) 0.0197(15) 0.0144(16) 0.0027(12) 0.0044(12) 0.0026(13)
C3 0.0171(14) 0.0231(16) 0.0176(17) 0.0041(13) 0.0036(12) 0.0032(13)
C4 0.0186(14) 0.0258(16) 0.0128(16) 0.0008(13) 0.0034(12) 0.0091(13)
C5 0.0210(15) 0.0179(15) 0.0169(17) 0.0005(12) 0.0016(13) 0.0019(13)
C6 0.0158(14) 0.0170(14) 0.0170(16) 0.0014(12) 0.0003(12) 0.0012(12)
C7 0.0220(15) 0.0169(14) 0.0154(16) 0.0023(12) 0.0016(12) 0.0056(13)
C8 0.0237(15) 0.0156(14) 0.0181(17) 0.0020(12) 0.0089(13) 0.0024(13)
C9 0.0184(14) 0.0208(15) 0.0132(16) 0.0019(12) 0.0005(12) 0.0066(13)
Cu 0.0174(2) 0.0147(2) 0.0145(2) -0.00096(14) 0.00487(15) 0.00205(15)
N1 0.0143(11) 0.0166(12) 0.0143(13) 0.0028(10) 0.0028(10) 0.0019(10)
N2 0.0251(14) 0.0252(14) 0.0174(15) 0.0032(12) 0.0070(11) 0.0079(12)
O1 0.0204(10) 0.0174(10) 0.0162(12) -0.0011(9) 0.0086(9) 0.0016(9)
O2 0.0275(12) 0.0367(14) 0.0289(15) 0.0006(11) 0.0145(11) 0.0024(11)
O1W 0.0174(10) 0.0163(10) 0.0174(12) 0.0017(9) 0.0052(9) 0.0023(9)
O3 0.0462(15) 0.0313(13) 0.0267(15) -0.0077(11) 0.0167(12) 0.0027(12)
O2W 0.0364(13) 0.0187(12) 0.0315(15) -0.0026(10) 0.0174(11) 0.0014(11)
O4 0.0195(10) 0.0154(10) 0.0186(12) -0.0004(9) 0.0050(9) 0.0018(9)
O5 0.0192(10) 0.0184(10) 0.0253(13) 0.0042(9) 0.0075(9) 0.0009(9)

loop_
_atom_type_symbol
_atom_type_description
_atom_type_scat_dispersion_real
_atom_type_scat_dispersion_imag
_atom_type_scat_source
C C 0.0033 0.0016 'International Tables Vol C Tables 4.2.6.8 and 6.1.1.4'
H H 0 0 'International Tables Vol C Tables 4.2.6.8 and 6.1.1.4'
Cu Cu 0.3201 1.2651 'International Tables Vol C Tables 4.2.6.8 and 6.1.1.4'
N N 0.0061 0.0033 'International Tables Vol C Tables 4.2.6.8 and 6.1.1.4'
O O 0.0106 0.006 'International Tables Vol C Tables 4.2.6.8 and 6.1.1.4'

loop_
_exptl_crystal_face_index_h
_exptl_crystal_face_index_k
_exptl_crystal_face_index_l
_exptl_crystal_face_perp_dist
1 -3 -16 0.0863
-1 3 16 0.0863
-7 3 -1 0.2478
7 -3 1 0.2478
0 13 -5 0.0602
0 -13 5 0.0602
0 -7 16 0.0785
0 -8 -11 0.0924

loop_
_geom_angle_atom_site_label_1
_geom_angle_atom_site_label_2
_geom_angle_atom_site_label_3
_geom_angle
_geom_angle_site_symmetry_1
_geom_angle_site_symmetry_3
_geom_angle_publ_flag
O1 C1 C2 119.0(3) . . ?
O1 C1 C6 124.3(3) . . ?
C2 C1 C6 116.7(3) . . ?
C3 C2 C1 122.3(3) . . ?
C3 C2 H2 118.8 . . ?
C1 C2 H2 118.8 . . ?
C2 C3 C4 119.2(3) . . ?
C2 C3 H3 120.4 . . ?
C4 C3 H3 120.4 . . ?
C5 C4 C3 120.7(3) . . ?
C5 C4 N2 119.2(3) . . ?
C3 C4 N2 120.1(3) . . ?
C4 C5 C6 121.0(3) . . ?
C4 C5 H5 119.5 . . ?
C6 C5 H5 119.5 . . ?
C5 C6 C1 119.9(3) . . ?
C5 C6 C7 117.2(3) . . ?
C1 C6 C7 122.8(3) . . ?
N1 C7 C6 124.4(3) . . ?
N1 C7 H7 117.8 . . ?
C6 C7 H7 117.8 . . ?
N1 C8 C9 109.6(2) . . ?
N1 C8 H8A 109.7 . . ?
C9 C8 H8A 109.7 . . ?
N1 C8 H8B 109.7 . . ?
C9 C8 H8B 109.7 . . ?
H8A C8 H8B 108.2 . . ?
O5 C9 O4 123.7(3) . . ?
O5 C9 C8 119.8(3) . . ?
O4 C9 C8 116.5(2) . . ?
O1 Cu N1 93.83(9) . . ?
O1 Cu O4 176.46(9) . . ?
N1 Cu O4 84.27(9) . . ?
O1 Cu O1W 88.41(8) . . ?
N1 Cu O1W 174.89(10) . . ?
O4 Cu O1W 93.24(8) . . ?
C7 N1 C8 120.4(2) . . ?
C7 N1 Cu 126.8(2) . . ?
C8 N1 Cu 112.78(18) . . ?
O3 N2 O2 121.8(3) . . ?
O3 N2 C4 119.0(2) . . ?
O2 N2 C4 119.2(2) . . ?
C1 O1 Cu 126.92(18) . . ?
Cu O1W H1WA 109.9 . . ?
Cu O1W H1WB 109.9 . . ?
H1WA O1W H1WB 104.1 . . ?
H2WA O2W H2WB 109.5 . . ?
C9 O4 Cu 114.78(19) . . ?

loop_
_geom_bond_atom_site_label_1
_geom_bond_atom_site_label_2
_geom_bond_distance
_geom_bond_site_symmetry_2
_geom_bond_publ_flag
C1 O1 1.287(3) . ?
C1 C2 1.431(4) . ?
C1 C6 1.441(4) . ?
C2 C3 1.363(4) . ?
C2 H2 0.95 . ?
C3 C4 1.411(4) . ?
C3 H3 0.95 . ?
C4 C5 1.376(4) . ?
C4 N2 1.439(4) . ?
C5 C6 1.390(4) . ?
C5 H5 0.95 . ?
C6 C7 1.451(4) . ?
C7 N1 1.276(4) . ?
C7 H7 0.95 . ?
C8 N1 1.462(4) . ?
C8 C9 1.512(4) . ?
C8 H8A 0.99 . ?
C8 H8B 0.99 . ?
C9 O5 1.228(3) . ?
C9 O4 1.300(4) . ?
Cu O1 1.916(2) . ?
Cu N1 1.925(2) . ?
Cu O4 1.962(2) . ?
Cu O1W 1.964(2) . ?
N2 O3 1.233(3) . ?
N2 O2 1.237(3) . ?
O1W H1WA 0.8561 . ?
O1W H1WB 0.856 . ?
O2W H2WA 0.85 . ?
O2W H2WB 0.85 . ?

loop_
_geom_torsion_atom_site_label_1
_geom_torsion_atom_site_label_2
_geom_torsion_atom_site_label_3
_geom_torsion_atom_site_label_4
_geom_torsion
_geom_torsion_site_symmetry_1
_geom_torsion_site_symmetry_2
_geom_torsion_site_symmetry_3
_geom_torsion_site_symmetry_4
_geom_torsion_publ_flag
O1 C1 C2 C3 -176.1(3) . . . . ?
C6 C1 C2 C3 4.1(5) . . . . ?
C1 C2 C3 C4 -0.2(5) . . . . ?
C2 C3 C4 C5 -2.7(5) . . . . ?
C2 C3 C4 N2 176.7(3) . . . . ?
C3 C4 C5 C6 1.4(5) . . . . ?
N2 C4 C5 C6 -177.9(3) . . . . ?
C4 C5 C6 C1 2.7(5) . . . . ?
C4 C5 C6 C7 -174.2(3) . . . . ?
O1 C1 C6 C5 174.9(3) . . . . ?
C2 C1 C6 C5 -5.3(5) . . . . ?
O1 C1 C6 C7 -8.4(5) . . . . ?
C2 C1 C6 C7 171.5(3) . . . . ?
C5 C6 C7 N1 -179.7(3) . . . . ?
C1 C6 C7 N1 3.4(5) . . . . ?
N1 C8 C9 O5 167.9(3) . . . . ?
N1 C8 C9 O4 -12.9(4) . . . . ?
C6 C7 N1 C8 -174.6(3) . . . . ?
C6 C7 N1 Cu 6.4(5) . . . . ?
C9 C8 N1 C7 -163.7(3) . . . . ?
C9 C8 N1 Cu 15.4(3) . . . . ?
C5 C4 N2 O3 5.1(5) . . . . ?
C3 C4 N2 O3 -174.2(3) . . . . ?
C5 C4 N2 O2 -176.0(3) . . . . ?
C3 C4 N2 O2 4.6(5) . . . . ?
C2 C1 O1 Cu -177.0(2) . . . . ?
C6 C1 O1 Cu 2.8(5) . . . . ?
O5 C9 O4 Cu -176.6(2) . . . . ?
C8 C9 O4 Cu 4.2(4) . . . . ?
